data_7120932
loop_
_publ_author_name
'Chinapang, Pondchanok'
'Okamura, Masaya'
'Itoh, Takahiro'
'Kondo, Mio'
'Masaoka, Shigeyuki'

_publ_section_title
;
 Development of a framework catalyst for photocatalytic hydrogen
 evolution.
;
_journal_issue 10
_journal_name_full 'Chemical communications (Cambridge, England)'
_journal_page_first 1174
_journal_page_last 1177
_journal_paper_doi 10.1039/c7cc08013a
_journal_volume 54
_journal_year 2018
_chemical_compound_source 'synthesis as described'
_chemical_formula_moiety 'C64 H52 N4 O18 Rh2 S2'
_chemical_formula_sum 'C68 H64 N4 O20 Rh2 S4'
_chemical_formula_weight 1591.29
_chemical_name_systematic
;
Rh2_NIP
;
_space_group_IT_number 14
_space_group_name_Hall '-P 2yn'
_space_group_name_H-M_alt 'P 1 21/n 1'
_symmetry_cell_setting monoclinic
_symmetry_Int_Tables_number 14
_symmetry_space_group_name_Hall '-P 2yn'
_symmetry_space_group_name_H-M 'P 1 21/n 1'
_atom_sites_solution_hydrogens geom
_atom_sites_solution_primary direct
_atom_sites_solution_secondary difmap
_audit_creation_date 2016-07-20T16:41:44-00:00
_audit_creation_method 'WinGX routine CIF_UPDATE'
_audit_update_record
;
2016-07-20 deposited with the CCDC.
2017-11-28 downloaded from the CCDC.
;
_cell_angle_alpha 90
_cell_angle_beta 102.369(7)
_cell_angle_gamma 90
_cell_formula_units_Z 2
_cell_length_a 9.8868(4)
_cell_length_b 27.3918(12)
_cell_length_c 12.3432(5)
_cell_measurement_reflns_used 25743
_cell_measurement_temperature 123(2)
_cell_measurement_theta_max 27.49
_cell_measurement_theta_min 3.065
_cell_measurement_wavelength 0.710747
_cell_volume 3265.2(3)
_computing_cell_refinement 'RAPID AUTO (Rigaku)'
_computing_data_collection 'RAPID AUTO (Rigaku)'
_computing_data_reduction 'RAPID AUTO (Rigaku)'
_computing_molecular_graphics 'Ortep-3 for Windows (Farrugia, 1997)'
_computing_publication_material 'WinGX publication routines (Farrugia, 1999)'
_computing_structure_refinement 'SHELXL-97 (Sheldrick, 2008)'
_computing_structure_solution 'SIR92 (Giacovazzo et al, 1993)'
_diffrn_ambient_temperature 123(2)
_diffrn_detector_area_resol_mean 10.000
_diffrn_measured_fraction_theta_full 0.995
_diffrn_measured_fraction_theta_max 0.995
_diffrn_measurement_device_type 'Rigaku R-AXIS RAPIC'
_diffrn_measurement_method \w
_diffrn_radiation_monochromator graphite
_diffrn_radiation_probe x-ray
_diffrn_radiation_type 'Mo K\a'
_diffrn_radiation_wavelength 0.710747
_diffrn_reflns_av_R_equivalents 0.0547
_diffrn_reflns_av_unetI/netI 0.0453
_diffrn_reflns_limit_h_max 12
_diffrn_reflns_limit_h_min -12
_diffrn_reflns_limit_k_max 35
_diffrn_reflns_limit_k_min -35
_diffrn_reflns_limit_l_max 15
_diffrn_reflns_limit_l_min -15
_diffrn_reflns_number 30854
_diffrn_reflns_theta_full 27.47
_diffrn_reflns_theta_max 27.47
_diffrn_reflns_theta_min 3.06
_exptl_absorpt_coefficient_mu 0.714
_exptl_absorpt_correction_T_max 1.0000
_exptl_absorpt_correction_T_min 0.4168
_exptl_absorpt_correction_type multi-scan
_exptl_absorpt_process_details 'ABSCOR (Rigaku, 1955)'
_exptl_crystal_colour orange
_exptl_crystal_density_diffrn 1.619
_exptl_crystal_density_method 'not measured'
_exptl_crystal_description block
_exptl_crystal_F_000 1628
_exptl_crystal_size_max 0.23
_exptl_crystal_size_mid 0.17
_exptl_crystal_size_min 0.09
_refine_diff_density_max 1.752
_refine_diff_density_min -0.814
_refine_diff_density_rms 0.12
_refine_ls_extinction_method none
_refine_ls_goodness_of_fit_ref 1.135
_refine_ls_hydrogen_treatment constr
_refine_ls_matrix_type full
_refine_ls_number_parameters 446
_refine_ls_number_reflns 7422
_refine_ls_number_restraints 0
_refine_ls_restrained_S_all 1.135
_refine_ls_R_factor_all 0.0761
_refine_ls_R_factor_gt 0.0611
_refine_ls_shift/su_max 0
_refine_ls_shift/su_mean 0
_refine_ls_structure_factor_coef Fsqd
_refine_ls_weighting_details 'calc w=1/[\s^2^(Fo^2^)+(0.0797P)^2^+4.5874P] where P=(Fo^2^+2Fc^2^)/3'
_refine_ls_weighting_scheme calc
_refine_ls_wR_factor_gt 0.1523
_refine_ls_wR_factor_ref 0.1639
_reflns_number_gt 5975
_reflns_number_total 7422
_reflns_threshold_expression >2\s(I)
_cod_data_source_file c7cc08013a2.cif
_cod_data_source_block f2plus
_cod_depositor_comments
;
The following automatic conversions were performed:

'_exptl_absorpt_correction_type' value 'Multi-scan' changed to
'multi-scan' according to
/home/data/users/saulius/crontab/automatic-downloads/rss-feeds/RSC/lib/dictionaries/cif_core.dic
dictionary named 'cif_core.dic' version 2.4.2 from 2011-04-26.

Automatic conversion script
Id: cif_fix_values 4973 2017-02-22 13:04:09Z antanas 

 Adding full bibliography for 7120932.cif.
;
_cod_original_cell_volume 3265.2(2)
_cod_original_sg_symbol_H-M 'P 21/n'
_cod_database_code 7120932

loop_
_symmetry_equiv_pos_as_xyz
'x, y, z'
'-x+1/2, y+1/2, -z+1/2'
'-x, -y, -z'
'x-1/2, -y-1/2, z-1/2'

loop_
_atom_site_label
_atom_site_type_symbol
_atom_site_fract_x
_atom_site_fract_y
_atom_site_fract_z
_atom_site_U_iso_or_equiv
_atom_site_adp_type
_atom_site_occupancy
_atom_site_symmetry_multiplicity
_atom_site_calc_flag
_atom_site_refinement_flags
C1 C 1.2325(5) 0.03172(14) 0.9571(4) 0.0395(9) Uani 1 1 d .
C2 C 1.3657(5) 0.05113(17) 0.9321(4) 0.0468(10) Uani 1 1 d .
H2A H 1.3431 0.0717 0.8668 0.056 Uiso 1 1 calc R
H2B H 1.4196 0.0238 0.9145 0.056 Uiso 1 1 calc R
C3 C 1.4560(6) 0.08065(18) 1.0269(5) 0.0555(12) Uani 1 1 d .
H3A H 1.4526 0.0651 1.0969 0.067 Uiso 1 1 calc R
H3B H 1.5513 0.0796 1.0185 0.067 Uiso 1 1 calc R
C4 C 1.3518(6) 0.1481(2) 1.1183(5) 0.0613(14) Uani 1 1 d .
C5 C 1.3261(6) 0.2015(2) 1.1241(5) 0.0618(14) Uani 1 1 d .
C6 C 1.2620(7) 0.2194(3) 1.2062(6) 0.084(2) Uani 1 1 d .
H6 H 1.2341 0.1983 1.2562 0.101 Uiso 1 1 calc R
C7 C 1.2400(8) 0.2706(3) 1.2121(7) 0.091(2) Uani 1 1 d .
H7 H 1.1944 0.2825 1.2652 0.109 Uiso 1 1 calc R
C8 C 1.2828(8) 0.3022(3) 1.1436(7) 0.086(2) Uani 1 1 d .
H8 H 1.2675 0.3355 1.1508 0.103 Uiso 1 1 calc R
C9 C 1.3502(6) 0.2860(2) 1.0612(6) 0.0687(16) Uani 1 1 d .
C10 C 1.4039(8) 0.3173(2) 0.9926(6) 0.080(2) Uani 1 1 d .
H10 H 1.3945 0.3509 1.0001 0.096 Uiso 1 1 calc R
C11 C 1.4702(8) 0.2998(2) 0.9142(6) 0.0765(19) Uani 1 1 d .
H11 H 1.5072 0.3214 0.8701 0.092 Uiso 1 1 calc R
C12 C 1.4821(6) 0.2495(2) 0.9006(5) 0.0635(14) Uani 1 1 d .
H12 H 1.5229 0.2378 0.8445 0.076 Uiso 1 1 calc R
C13 C 1.4347(5) 0.21691(18) 0.9686(4) 0.0540(12) Uani 1 1 d .
C14 C 1.4566(5) 0.16379(18) 0.9560(4) 0.0481(10) Uani 1 1 d .
C15 C 1.3692(5) 0.2341(2) 1.0511(5) 0.0558(12) Uani 1 1 d .
C16 C 1.0366(4) -0.08683(14) 0.9250(4) 0.0371(8) Uani 1 1 d .
C17 C 1.0539(5) -0.13780(14) 0.8830(4) 0.0412(9) Uani 1 1 d .
H17A H 0.974 -0.1574 0.8885 0.049 Uiso 1 1 calc R
H17B H 1.0591 -0.1363 0.8054 0.049 Uiso 1 1 calc R
C18 C 1.1829(5) -0.16156(16) 0.9486(4) 0.0505(11) Uani 1 1 d .
H18A H 1.262 -0.1409 0.9467 0.061 Uiso 1 1 calc R
H18B H 1.1752 -0.1647 1.0253 0.061 Uiso 1 1 calc R
C19 C 1.2845(5) -0.21234(15) 0.8231(4) 0.0433(10) Uani 1 1 d .
C20 C 1.3140(5) -0.26124(15) 0.7838(4) 0.0418(9) Uani 1 1 d .
C21 C 1.3878(5) -0.26540(19) 0.7019(4) 0.0527(11) Uani 1 1 d .
H21 H 1.4158 -0.2376 0.6692 0.063 Uiso 1 1 calc R
C22 C 1.4209(6) -0.3126(2) 0.6675(5) 0.0587(13) Uani 1 1 d .
H22 H 1.4674 -0.3156 0.6099 0.07 Uiso 1 1 calc R
C23 C 1.3860(6) -0.35282(19) 0.7171(5) 0.0579(13) Uani 1 1 d .
H23 H 1.4135 -0.3832 0.6961 0.07 Uiso 1 1 calc R
C24 C 1.3076(6) -0.35004(16) 0.8010(4) 0.0519(12) Uani 1 1 d .
C25 C 1.2666(6) -0.39128(17) 0.8533(5) 0.0621(15) Uani 1 1 d .
H25 H 1.2926 -0.4222 0.834 0.074 Uiso 1 1 calc R
C26 C 1.1897(7) -0.38679(19) 0.9314(5) 0.0697(16) Uani 1 1 d .
H26 H 1.164 -0.4147 0.965 0.084 Uiso 1 1 calc R
C27 C 1.1485(7) -0.3409(2) 0.9624(5) 0.0658(15) Uani 1 1 d .
H27 H 1.0933 -0.3383 1.0144 0.079 Uiso 1 1 calc R
C28 C 1.1904(6) -0.29933(16) 0.9150(4) 0.0489(11) Uani 1 1 d .
C29 C 1.1532(6) -0.25049(18) 0.9505(4) 0.0518(11) Uani 1 1 d .
C30 C 1.2702(5) -0.30310(15) 0.8339(4) 0.0426(10) Uani 1 1 d .
C31 C 0.6536(6) 0.0660(2) 0.7487(5) 0.0583(13) Uani 1 1 d .
H31A H 0.6792 0.0954 0.7903 0.087 Uiso 1 1 calc R
H31B H 0.6052 0.0448 0.7893 0.087 Uiso 1 1 calc R
H31C H 0.5945 0.0739 0.6785 0.087 Uiso 1 1 calc R
C32 C 0.7310(6) -0.01720(17) 0.6569(4) 0.0542(12) Uani 1 1 d .
H32A H 0.6564 -0.0083 0.5966 0.081 Uiso 1 1 calc R
H32B H 0.6963 -0.0377 0.7079 0.081 Uiso 1 1 calc R
H32C H 0.8004 -0.0346 0.6285 0.081 Uiso 1 1 calc R
C33 C 0.3734(7) 0.9067(2) 0.6118(5) 0.0732(17) Uani 1 1 d .
H33A H 0.3364 0.9115 0.534 0.11 Uiso 1 1 calc R
H33B H 0.3384 0.8767 0.6351 0.11 Uiso 1 1 calc R
H33C H 0.4726 0.9052 0.6251 0.11 Uiso 1 1 calc R
C34 C 0.1428(8) 0.9548(3) 0.6331(6) 0.089(2) Uani 1 1 d .
H34A H 0.0999 0.982 0.6616 0.133 Uiso 1 1 calc R
H34B H 0.1049 0.9249 0.6543 0.133 Uiso 1 1 calc R
H34C H 0.1256 0.9568 0.5537 0.133 Uiso 1 1 calc R
N1 N 1.4135(4) 0.13218(15) 1.0312(3) 0.0509(9) Uani 1 1 d .
N2 N 1.2061(4) -0.21023(12) 0.9045(3) 0.0436(8) Uani 1 1 d .
O1 O 1.1259(3) 0.03485(10) 0.8807(2) 0.0388(6) Uani 1 1 d .
O2 O 0.9743(3) -0.05623(10) 0.8552(2) 0.0384(6) Uani 1 1 d .
O3 O 0.7609(3) -0.01235(10) 0.9486(2) 0.0396(6) Uani 1 1 d .
O4 O 0.9157(3) 0.07916(10) 0.9729(2) 0.0414(7) Uani 1 1 d .
O5 O 1.3226(5) 0.11899(17) 1.1826(4) 0.0829(14) Uani 1 1 d .
O6 O 1.5120(4) 0.14743(14) 0.8849(3) 0.0575(9) Uani 1 1 d .
O7 O 1.3249(4) -0.17443(12) 0.7891(3) 0.0584(9) Uani 1 1 d .
O8 O 1.0823(6) -0.24479(16) 1.0187(4) 0.0799(13) Uani 1 1 d .
O9 O 0.8623(4) 0.06648(13) 0.6468(3) 0.0559(9) Uani 1 1 d .
O10 O 0.3759(6) 1.00029(18) 0.6421(6) 0.115(2) Uani 1 1 d .
S1 S 0.80478(12) 0.03630(4) 0.72632(9) 0.0388(2) Uani 1 1 d .
S2 S 0.3229(2) 0.95609(6) 0.68780(15) 0.0869(6) Uani 1 1 d .
Rh1 Rh 0.93967(3) 0.012182(10) 0.90826(2) 0.03286(12) Uani 1 1 d .

loop_
_atom_site_aniso_label
_atom_site_aniso_U_11
_atom_site_aniso_U_22
_atom_site_aniso_U_33
_atom_site_aniso_U_23
_atom_site_aniso_U_13
_atom_site_aniso_U_12
C1 0.045(2) 0.0312(18) 0.042(2) -0.0007(16) 0.0074(18) 0.0006(16)
C2 0.043(3) 0.047(2) 0.050(2) 0.005(2) 0.010(2) 0.0000(19)
C3 0.049(3) 0.049(3) 0.064(3) 0.009(2) 0.003(2) -0.007(2)
C4 0.055(3) 0.074(3) 0.055(3) -0.005(3) 0.012(2) -0.024(3)
C5 0.050(3) 0.070(3) 0.066(3) -0.018(3) 0.013(3) -0.016(3)
C6 0.068(4) 0.102(5) 0.087(5) -0.036(4) 0.029(4) -0.030(4)
C7 0.069(5) 0.104(5) 0.106(6) -0.050(5) 0.031(4) -0.017(4)
C8 0.068(4) 0.079(4) 0.105(6) -0.029(4) 0.007(4) 0.004(3)
C9 0.053(3) 0.063(3) 0.081(4) -0.008(3) -0.004(3) 0.002(3)
C10 0.084(5) 0.054(3) 0.084(4) 0.010(3) -0.019(4) 0.006(3)
C11 0.085(5) 0.060(3) 0.074(4) 0.023(3) -0.008(4) -0.005(3)
C12 0.059(4) 0.063(3) 0.060(3) 0.010(3) -0.005(3) -0.003(3)
C13 0.047(3) 0.051(3) 0.056(3) 0.003(2) -0.005(2) 0.000(2)
C14 0.039(2) 0.053(2) 0.050(3) 0.004(2) 0.003(2) -0.0038(19)
C15 0.042(3) 0.058(3) 0.063(3) -0.007(2) 0.001(2) -0.001(2)
C16 0.038(2) 0.0296(17) 0.043(2) -0.0045(16) 0.0080(17) 0.0011(15)
C17 0.044(2) 0.0311(18) 0.046(2) -0.0070(17) 0.0050(18) 0.0016(16)
C18 0.051(3) 0.037(2) 0.060(3) -0.015(2) 0.003(2) 0.0086(19)
C19 0.039(2) 0.0343(19) 0.053(2) -0.0007(18) 0.0010(19) 0.0023(17)
C20 0.040(2) 0.038(2) 0.043(2) -0.0054(18) 0.0011(18) 0.0025(17)
C21 0.046(3) 0.056(3) 0.057(3) -0.006(2) 0.013(2) -0.002(2)
C22 0.053(3) 0.066(3) 0.060(3) -0.018(3) 0.018(2) 0.001(2)
C23 0.053(3) 0.049(3) 0.067(3) -0.020(2) 0.004(2) 0.012(2)
C24 0.057(3) 0.036(2) 0.056(3) -0.0089(19) -0.003(2) 0.0040(19)
C25 0.073(4) 0.034(2) 0.070(3) -0.005(2) -0.006(3) 0.003(2)
C26 0.090(5) 0.042(3) 0.072(4) 0.014(3) 0.006(3) -0.008(3)
C27 0.086(4) 0.052(3) 0.061(3) 0.008(2) 0.019(3) -0.006(3)
C28 0.056(3) 0.037(2) 0.050(3) 0.0007(19) 0.004(2) 0.0001(19)
C29 0.062(3) 0.047(2) 0.047(3) -0.002(2) 0.015(2) 0.008(2)
C30 0.043(2) 0.0341(19) 0.046(2) -0.0038(17) -0.0011(18) 0.0033(17)
C31 0.054(3) 0.062(3) 0.058(3) 0.003(2) 0.009(2) 0.014(2)
C32 0.067(3) 0.042(2) 0.049(3) -0.005(2) 0.001(2) -0.007(2)
C33 0.082(5) 0.051(3) 0.076(4) 0.001(3) -0.007(3) -0.006(3)
C34 0.087(5) 0.104(5) 0.086(5) -0.022(4) 0.042(4) -0.026(4)
N1 0.045(2) 0.050(2) 0.056(2) 0.0020(18) 0.0055(18) -0.0094(17)
N2 0.048(2) 0.0322(16) 0.048(2) -0.0063(15) 0.0062(17) 0.0050(15)
O1 0.0390(16) 0.0350(14) 0.0409(15) 0.0011(12) 0.0056(12) -0.0024(12)
O2 0.0470(18) 0.0274(12) 0.0396(15) -0.0030(11) 0.0069(12) 0.0002(11)
O3 0.0406(16) 0.0363(14) 0.0415(16) 0.0008(12) 0.0076(12) -0.0004(12)
O4 0.0509(19) 0.0279(13) 0.0413(16) -0.0025(11) 0.0013(13) 0.0016(12)
O5 0.104(4) 0.081(3) 0.069(3) -0.003(2) 0.030(3) -0.039(3)
O6 0.051(2) 0.064(2) 0.058(2) 0.0022(17) 0.0141(17) -0.0016(17)
O7 0.062(2) 0.0385(16) 0.075(2) 0.0004(16) 0.0154(19) -0.0045(15)
O8 0.111(4) 0.067(2) 0.075(3) -0.001(2) 0.049(3) 0.008(2)
O9 0.061(2) 0.059(2) 0.0466(18) 0.0115(15) 0.0091(16) -0.0109(17)
O10 0.074(3) 0.056(2) 0.206(7) -0.009(3) 0.008(4) -0.007(2)
S1 0.0429(6) 0.0351(5) 0.0374(5) 0.0006(4) 0.0065(4) -0.0015(4)
S2 0.1040(15) 0.0671(9) 0.0744(10) -0.0141(8) -0.0147(10) 0.0008(9)
Rh1 0.0401(2) 0.02440(16) 0.03331(19) -0.00122(11) 0.00603(13) 0.00035(11)

loop_
_atom_type_symbol
_atom_type_description
_atom_type_scat_dispersion_real
_atom_type_scat_dispersion_imag
_atom_type_scat_source
C C 0.0033 0.0016 'International Tables Vol C Tables 4.2.6.8 and 6.1.1.4'
H H 0 0 'International Tables Vol C Tables 4.2.6.8 and 6.1.1.4'
N N 0.0061 0.0033 'International Tables Vol C Tables 4.2.6.8 and 6.1.1.4'
O O 0.0106 0.006 'International Tables Vol C Tables 4.2.6.8 and 6.1.1.4'
S S 0.1246 0.1234 'International Tables Vol C Tables 4.2.6.8 and 6.1.1.4'
Rh Rh -1.1178 0.9187 'International Tables Vol C Tables 4.2.6.8 and 6.1.1.4'

loop_
_geom_angle_atom_site_label_1
_geom_angle_atom_site_label_2
_geom_angle_atom_site_label_3
_geom_angle
_geom_angle_site_symmetry_1
_geom_angle_site_symmetry_3
O1 C1 O3 126.0(4) . 3_757
O1 C1 C2 116.7(4) . .
O3 C1 C2 117.3(4) 3_757 .
C1 C2 C3 114.7(4) . .
C1 C2 H2A 108.6 . .
C3 C2 H2A 108.6 . .
C1 C2 H2B 108.6 . .
C3 C2 H2B 108.6 . .
H2A C2 H2B 107.6 . .
N1 C3 C2 114.0(4) . .
N1 C3 H3A 108.8 . .
C2 C3 H3A 108.8 . .
N1 C3 H3B 108.8 . .
C2 C3 H3B 108.8 . .
H3A C3 H3B 107.7 . .
O5 C4 N1 120.0(6) . .
O5 C4 C5 123.5(6) . .
N1 C4 C5 116.5(5) . .
C6 C5 C15 119.4(6) . .
C6 C5 C4 119.3(6) . .
C15 C5 C4 121.2(5) . .
C5 C6 C7 118.9(7) . .
C5 C6 H6 120.6 . .
C7 C6 H6 120.6 . .
C8 C7 C6 122.1(7) . .
C8 C7 H7 118.9 . .
C6 C7 H7 118.9 . .
C7 C8 C9 121.1(7) . .
C7 C8 H8 119.5 . .
C9 C8 H8 119.5 . .
C10 C9 C8 123.3(7) . .
C10 C9 C15 118.9(6) . .
C8 C9 C15 117.7(6) . .
C11 C10 C9 121.3(6) . .
C11 C10 H10 119.3 . .
C9 C10 H10 119.3 . .
C10 C11 C12 119.8(6) . .
C10 C11 H11 120.1 . .
C12 C11 H11 120.1 . .
C13 C12 C11 121.2(6) . .
C13 C12 H12 119.4 . .
C11 C12 H12 119.4 . .
C12 C13 C15 119.8(5) . .
C12 C13 C14 119.8(5) . .
C15 C13 C14 120.4(5) . .
O6 C14 N1 119.9(5) . .
O6 C14 C13 122.4(5) . .
N1 C14 C13 117.7(5) . .
C5 C15 C13 120.4(5) . .
C5 C15 C9 120.7(6) . .
C13 C15 C9 118.9(5) . .
O2 C16 O4 126.3(3) . 3_757
O2 C16 C17 117.0(4) . .
O4 C16 C17 116.7(4) 3_757 .
C18 C17 C16 111.1(3) . .
C18 C17 H17A 109.4 . .
C16 C17 H17A 109.4 . .
C18 C17 H17B 109.4 . .
C16 C17 H17B 109.4 . .
H17A C17 H17B 108 . .
N2 C18 C17 111.9(4) . .
N2 C18 H18A 109.2 . .
C17 C18 H18A 109.2 . .
N2 C18 H18B 109.2 . .
C17 C18 H18B 109.2 . .
H18A C18 H18B 107.9 . .
O7 C19 N2 119.1(4) . .
O7 C19 C20 123.9(4) . .
N2 C19 C20 117.0(4) . .
C21 C20 C30 121.0(4) . .
C21 C20 C19 119.4(4) . .
C30 C20 C19 119.5(4) . .
C20 C21 C22 119.2(5) . .
C20 C21 H21 120.4 . .
C22 C21 H21 120.4 . .
C23 C22 C21 120.9(5) . .
C23 C22 H22 119.5 . .
C21 C22 H22 119.5 . .
C22 C23 C24 121.5(4) . .
C22 C23 H23 119.3 . .
C24 C23 H23 119.3 . .
C25 C24 C30 118.6(5) . .
C25 C24 C23 123.2(5) . .
C30 C24 C23 118.2(5) . .
C26 C25 C24 121.0(5) . .
C26 C25 H25 119.5 . .
C24 C25 H25 119.5 . .
C25 C26 C27 121.1(5) . .
C25 C26 H26 119.5 . .
C27 C26 H26 119.5 . .
C28 C27 C26 119.5(6) . .
C28 C27 H27 120.3 . .
C26 C27 H27 120.3 . .
C27 C28 C30 120.4(5) . .
C27 C28 C29 120.1(5) . .
C30 C28 C29 119.4(4) . .
O8 C29 N2 120.2(4) . .
O8 C29 C28 122.6(5) . .
N2 C29 C28 117.1(4) . .
C28 C30 C20 121.5(4) . .
C28 C30 C24 119.3(4) . .
C20 C30 C24 119.1(4) . .
S1 C31 H31A 109.5 . .
S1 C31 H31B 109.5 . .
H31A C31 H31B 109.5 . .
S1 C31 H31C 109.5 . .
H31A C31 H31C 109.5 . .
H31B C31 H31C 109.5 . .
S1 C32 H32A 109.5 . .
S1 C32 H32B 109.5 . .
H32A C32 H32B 109.5 . .
S1 C32 H32C 109.5 . .
H32A C32 H32C 109.5 . .
H32B C32 H32C 109.5 . .
S2 C33 H33A 109.5 . .
S2 C33 H33B 109.5 . .
H33A C33 H33B 109.5 . .
S2 C33 H33C 109.5 . .
H33A C33 H33C 109.5 . .
H33B C33 H33C 109.5 . .
S2 C34 H34A 109.5 . .
S2 C34 H34B 109.5 . .
H34A C34 H34B 109.5 . .
S2 C34 H34C 109.5 . .
H34A C34 H34C 109.5 . .
H34B C34 H34C 109.5 . .
C14 N1 C4 123.7(4) . .
C14 N1 C3 115.9(4) . .
C4 N1 C3 119.7(4) . .
C29 N2 C19 125.2(4) . .
C29 N2 C18 117.6(4) . .
C19 N2 C18 117.2(4) . .
C1 O1 Rh1 119.7(3) . .
C16 O2 Rh1 118.8(3) . .
C1 O3 Rh1 118.9(3) 3_757 .
C16 O4 Rh1 119.4(2) 3_757 .
O9 S1 C32 108.4(2) . .
O9 S1 C31 107.6(2) . .
C32 S1 C31 100.4(3) . .
O9 S1 Rh1 123.13(15) . .
C32 S1 Rh1 107.92(17) . .
C31 S1 Rh1 107.04(18) . .
O10 S2 C34 106.3(4) . .
O10 S2 C33 105.0(4) . .
C34 S2 C33 99.1(3) . .
O4 Rh1 O2 175.42(11) . .
O4 Rh1 O1 88.64(12) . .
O2 Rh1 O1 90.36(12) . .
O4 Rh1 O3 91.22(12) . .
O2 Rh1 O3 89.41(12) . .
O1 Rh1 O3 175.32(11) . .
O4 Rh1 Rh1 87.53(8) . 3_757
O2 Rh1 Rh1 87.95(8) . 3_757
O1 Rh1 Rh1 87.62(8) . 3_757
O3 Rh1 Rh1 87.70(8) . 3_757
O4 Rh1 S1 91.73(9) . .
O2 Rh1 S1 92.82(8) . .
O1 Rh1 S1 95.67(9) . .
O3 Rh1 S1 89.01(9) . .
Rh1 Rh1 S1 176.62(3) 3_757 .

loop_
_geom_bond_atom_site_label_1
_geom_bond_atom_site_label_2
_geom_bond_distance
_geom_bond_site_symmetry_2
C1 O1 1.258(5) .
C1 O3 1.267(5) 3_757
C1 C2 1.512(6) .
C2 C3 1.540(7) .
C2 H2A 0.97 .
C2 H2B 0.97 .
C3 N1 1.477(6) .
C3 H3A 0.97 .
C3 H3B 0.97 .
C4 O5 1.203(7) .
C4 N1 1.414(7) .
C4 C5 1.487(9) .
C5 C6 1.395(9) .
C5 C15 1.398(8) .
C6 C7 1.423(11) .
C6 H6 0.93 .
C7 C8 1.341(11) .
C7 H7 0.93 .
C8 C9 1.402(10) .
C8 H8 0.93 .
C9 C10 1.388(10) .
C9 C15 1.444(8) .
C10 C11 1.366(10) .
C10 H10 0.93 .
C11 C12 1.398(9) .
C11 H11 0.93 .
C12 C13 1.374(8) .
C12 H12 0.93 .
C13 C15 1.400(8) .
C13 C14 1.484(7) .
C14 O6 1.216(6) .
C14 N1 1.401(6) .
C16 O2 1.264(5) .
C16 O4 1.265(5) 3_757
C16 C17 1.512(5) .
C17 C18 1.504(6) .
C17 H17A 0.97 .
C17 H17B 0.97 .
C18 N2 1.476(5) .
C18 H18A 0.97 .
C18 H18B 0.97 .
C19 O7 1.219(5) .
C19 N2 1.396(6) .
C19 C20 1.475(6) .
C20 C21 1.373(7) .
C20 C30 1.414(6) .
C21 C22 1.420(7) .
C21 H21 0.93 .
C22 C23 1.341(8) .
C22 H22 0.93 .
C23 C24 1.422(8) .
C23 H23 0.93 .
C24 C25 1.403(8) .
C24 C30 1.421(6) .
C25 C26 1.356(9) .
C25 H25 0.93 .
C26 C27 1.400(8) .
C26 H26 0.93 .
C27 C28 1.384(7) .
C27 H27 0.93 .
C28 C30 1.405(7) .
C28 C29 1.479(7) .
C29 O8 1.216(7) .
C29 N2 1.393(6) .
C31 S1 1.775(5) .
C31 H31A 0.96 .
C31 H31B 0.96 .
C31 H31C 0.96 .
C32 S1 1.774(5) .
C32 H32A 0.96 .
C32 H32B 0.96 .
C32 H32C 0.96 .
C33 S2 1.778(7) .
C33 H33A 0.96 .
C33 H33B 0.96 .
C33 H33C 0.96 .
C34 S2 1.764(8) .
C34 H34A 0.96 .
C34 H34B 0.96 .
C34 H34C 0.96 .
O1 Rh1 2.040(3) .
O2 Rh1 2.038(3) .
O3 C1 1.267(5) 3_757
O3 Rh1 2.050(3) .
O4 C16 1.265(5) 3_757
O4 Rh1 2.035(3) .
O9 S1 1.487(3) .
O10 S2 1.478(6) .
S1 Rh1 2.4444(11) .
Rh1 Rh1 2.4167(6) 3_757
